data_7227347
loop_
_publ_author_name
'Parra, Nicole'
'Belmar, Julio B.'
'Jim\'enez, Claudio A.'
'Pas\'an, Jorge'
'Ruiz-P\'erez, Catalina'

_publ_section_title
;
 Crystal structure analysis of supramolecular arrangements in
 bis(1-isoquinolinecarboxamide)alkanes and their Ag(i) complexes
;
_journal_issue 7
_journal_name_full CrystEngComm
_journal_page_first 1076
_journal_paper_doi 10.1039/C6CE02393B
_journal_volume 19
_journal_year 2017
_chemical_formula_sum 'C25 H24 N4 O2'
_chemical_formula_weight 412.48
_chemical_melting_point 412
_chemical_name_systematic N,N'-bis(isoquinolinecarboxamide)-1,5-pentane
_space_group_crystal_system orthorhombic
_space_group_IT_number 60
_space_group_name_Hall '-P 2n 2ab'
_space_group_name_H-M_alt 'P b c n'
_symmetry_space_group_name_Hall '-P 2n 2ab'
_symmetry_space_group_name_H-M 'P b c n'
_atom_sites_solution_hydrogens geom
_audit_creation_method SHELXL-2013
_audit_update_record
;
2016-09-23 deposited with the CCDC.
2017-01-04 downloaded from the CCDC.
;
_cell_angle_alpha 90
_cell_angle_beta 90
_cell_angle_gamma 90
_cell_formula_units_Z 4
_cell_length_a 13.4447(4)
_cell_length_b 8.7623(2)
_cell_length_c 17.9862(5)
_cell_measurement_reflns_used 4454
_cell_measurement_temperature 293(2)
_cell_measurement_theta_max 73.6240
_cell_measurement_theta_min 4.8840
_cell_volume 2118.89(10)
_computing_cell_refinement
;
CrysAlisPro, Agilent Technologies,
Version 1.171.37.35 (release 13-08-2014 CrysAlis171 .NET)
(compiled Aug 13 2014,18:06:01)
;
_computing_data_collection
;
CrysAlisPro, Agilent Technologies,
Version 1.171.37.35 (release 13-08-2014 CrysAlis171 .NET)
(compiled Aug 13 2014,18:06:01)
;
_computing_data_reduction
;
CrysAlisPro, Agilent Technologies,
Version 1.171.37.35 (release 13-08-2014 CrysAlis171 .NET)
(compiled Aug 13 2014,18:06:01)
;
_computing_structure_refinement 'SHELXL-2013 (Sheldrick, 2013)'
_computing_structure_solution 'SHELXS-2013 (Sheldrick, 2013)'
_diffrn_ambient_temperature 293(2)
_diffrn_detector_area_resol_mean 10.5953
_diffrn_measured_fraction_theta_full 1.000
_diffrn_measured_fraction_theta_max 0.991
_diffrn_measurement_device 'four-circle diffractometer'
_diffrn_measurement_device_type 'SuperNova, Dual, Cu at zero, Atlas'
_diffrn_measurement_method '\w scans'
_diffrn_radiation_type CuK\a
_diffrn_radiation_wavelength 1.54184
_diffrn_reflns_av_R_equivalents 0.0175
_diffrn_reflns_av_unetI/netI 0.0117
_diffrn_reflns_Laue_measured_fraction_full 1.000
_diffrn_reflns_Laue_measured_fraction_max 0.991
_diffrn_reflns_limit_h_max 16
_diffrn_reflns_limit_h_min -12
_diffrn_reflns_limit_k_max 10
_diffrn_reflns_limit_k_min -10
_diffrn_reflns_limit_l_max 22
_diffrn_reflns_limit_l_min -17
_diffrn_reflns_number 9569
_diffrn_reflns_point_group_measured_fraction_full 1.000
_diffrn_reflns_point_group_measured_fraction_max 0.991
_diffrn_reflns_theta_full 67.684
_diffrn_reflns_theta_max 73.435
_diffrn_reflns_theta_min 4.918
_diffrn_source 'sealed X-ray tube'
_diffrn_source_type 'SuperNova (Cu) X-ray Source'
_exptl_absorpt_coefficient_mu 0.673
_exptl_absorpt_correction_T_max 0.977
_exptl_absorpt_correction_T_min 0.944
_exptl_absorpt_correction_type gaussian
_exptl_absorpt_process_details
;
CrysAlisPro, Agilent Technologies,
Version 1.171.37.35 (release 13-08-2014 CrysAlis171 .NET)
(compiled Aug 13 2014,18:06:01)
Numerical absorption correction based on gaussian integration over
            a multifaceted crystal model
Empirical absorption correction using spherical harmonics,
 implemented in SCALE3 ABSPACK scaling algorithm.
;
_exptl_crystal_colour white
_exptl_crystal_density_diffrn 1.293
_exptl_crystal_description needle
_exptl_crystal_F_000 872
_exptl_crystal_recrystallization_method 'Re-crystallisation from solvent: ethanol'
_exptl_crystal_size_max 0.3264
_exptl_crystal_size_mid 0.1202
_exptl_crystal_size_min 0.0829
_refine_diff_density_max 0.227
_refine_diff_density_min -0.163
_refine_diff_density_rms 0.030
_refine_ls_extinction_coef 0.0030(3)
_refine_ls_extinction_expression Fc^*^=kFc[1+0.001xFc^2^\l^3^/sin(2\q)]^-1/4^
_refine_ls_extinction_method SHELXL
_refine_ls_goodness_of_fit_ref 1.074
_refine_ls_hydrogen_treatment constr
_refine_ls_matrix_type full
_refine_ls_number_parameters 142
_refine_ls_number_reflns 2108
_refine_ls_number_restraints 0
_refine_ls_restrained_S_all 1.074
_refine_ls_R_factor_all 0.0404
_refine_ls_R_factor_gt 0.0371
_refine_ls_shift/su_max 0.000
_refine_ls_shift/su_mean 0.000
_refine_ls_structure_factor_coef Fsqd
_refine_ls_weighting_details 'w=1/[\s^2^(Fo^2^)+(0.0534P)^2^+0.4469P] where P=(Fo^2^+2Fc^2^)/3'
_refine_ls_weighting_scheme calc
_refine_ls_wR_factor_gt 0.1040
_refine_ls_wR_factor_ref 0.1078
_reflns_Friedel_coverage 0.000
_reflns_number_gt 1907
_reflns_number_total 2108
_reflns_threshold_expression 'I > 2\s(I)'
_cod_data_source_file c6ce02393b2.cif
_cod_data_source_block compound_I5
_cod_depositor_comments 'Adding full bibliography for 7227343--7227351.cif.'
_cod_database_code 7227347
_shelx_space_group_comment
;
The symmetry employed for this shelxl refinement is uniquely defined
by the following loop, which should always be used as a source of
symmetry information in preference to the above space-group names.
They are only intended as comments.
;
_shelxl_version_number 2013-4

loop_
_space_group_symop_operation_xyz
'x, y, z'
'-x+1/2, -y+1/2, z+1/2'
'x+1/2, -y+1/2, -z'
'-x, y, -z+1/2'
'-x, -y, -z'
'x-1/2, y-1/2, -z-1/2'
'-x-1/2, y-1/2, z'
'x, -y, z-1/2'

loop_
_atom_site_label
_atom_site_type_symbol
_atom_site_fract_x
_atom_site_fract_y
_atom_site_fract_z
_atom_site_U_iso_or_equiv
_atom_site_adp_type
_atom_site_occupancy
_atom_site_site_symmetry_order
_atom_site_calc_flag
_atom_site_refinement_flags_posn
_atom_site_refinement_flags_adp
_atom_site_refinement_flags_occupancy
C1 C 0.18246(8) 0.47223(13) 0.11545(6) 0.0371(3) Uani 1 1 d . . .
C2 C 0.11108(8) 0.58000(12) 0.07772(6) 0.0355(3) Uani 1 1 d . . .
C3 C 0.00870(9) 0.58431(13) 0.09879(6) 0.0379(3) Uani 1 1 d . . .
C4 C -0.03348(10) 0.49264(18) 0.15512(8) 0.0525(4) Uani 1 1 d . . .
H4 H 0.0054 0.4203 0.1793 0.063 Uiso 1 1 calc R U .
C5 C -0.13088(11) 0.5098(3) 0.17415(10) 0.0730(5) Uani 1 1 d . . .
H5 H -0.1579 0.4498 0.2117 0.088 Uiso 1 1 calc R U .
C6 C -0.19072(12) 0.6173(3) 0.13760(10) 0.0794(6) Uani 1 1 d . . .
H6 H -0.2570 0.6279 0.1515 0.095 Uiso 1 1 calc R U .
C7 C -0.15382(11) 0.7056(2) 0.08258(9) 0.0645(4) Uani 1 1 d . . .
H7 H -0.1948 0.7751 0.0583 0.077 Uiso 1 1 calc R U .
C8 C -0.05244(9) 0.69208(15) 0.06191(7) 0.0450(3) Uani 1 1 d . . .
C9 C -0.00937(11) 0.78298(16) 0.00647(8) 0.0536(4) Uani 1 1 d . . .
H9 H -0.0479 0.8532 -0.0195 0.064 Uiso 1 1 calc R U .
C10 C 0.08864(11) 0.76784(17) -0.00894(8) 0.0562(4) Uani 1 1 d . . .
H10 H 0.1156 0.8292 -0.0460 0.067 Uiso 1 1 calc R U .
C11 C 0.34444(9) 0.44221(15) 0.17361(8) 0.0476(3) Uani 1 1 d . . .
H11A H 0.3765 0.3756 0.1378 0.057 Uiso 1 1 calc R U .
H11B H 0.3124 0.3784 0.2106 0.057 Uiso 1 1 calc R U .
C12 C 0.42186(10) 0.53806(15) 0.21079(8) 0.0492(3) Uani 1 1 d . . .
H12A H 0.3899 0.6046 0.2467 0.059 Uiso 1 1 calc R U .
H12B H 0.4539 0.6019 0.1738 0.059 Uiso 1 1 calc R U .
C13 C 0.5000 0.4435(2) 0.2500 0.0453(4) Uani 1 2 d S T P
H13A H 0.4675 0.3782 0.2862 0.054 Uiso 0.5 1 calc R U P
H13B H 0.5325 0.3782 0.2138 0.054 Uiso 0.5 1 calc R U P
N1 N 0.26899(7) 0.53226(11) 0.13567(6) 0.0425(3) Uani 1 1 d . . .
H1 H 0.2807 0.6267 0.1261 0.051 Uiso 1 1 calc R U .
N2 N 0.15016(8) 0.66823(12) 0.02658(6) 0.0460(3) Uani 1 1 d . . .
O1 O 0.15948(7) 0.33902(10) 0.12771(6) 0.0530(3) Uani 1 1 d . . .

loop_
_atom_site_aniso_label
_atom_site_aniso_U_11
_atom_site_aniso_U_22
_atom_site_aniso_U_33
_atom_site_aniso_U_23
_atom_site_aniso_U_13
_atom_site_aniso_U_12
C1 0.0320(6) 0.0338(6) 0.0456(6) -0.0008(4) -0.0013(5) 0.0002(4)
C2 0.0332(6) 0.0332(5) 0.0402(6) -0.0022(4) -0.0036(4) -0.0014(4)
C3 0.0329(6) 0.0423(6) 0.0385(6) -0.0030(5) -0.0051(4) 0.0011(5)
C4 0.0394(7) 0.0688(9) 0.0492(7) 0.0107(6) -0.0007(5) 0.0001(6)
C5 0.0434(8) 0.1139(15) 0.0616(9) 0.0191(9) 0.0096(7) -0.0012(9)
C6 0.0337(7) 0.1316(17) 0.0730(10) 0.0076(11) 0.0055(7) 0.0142(9)
C7 0.0391(7) 0.0871(11) 0.0674(9) 0.0000(8) -0.0093(6) 0.0192(7)
C8 0.0378(6) 0.0507(7) 0.0464(6) -0.0037(5) -0.0098(5) 0.0061(5)
C9 0.0540(8) 0.0500(7) 0.0568(8) 0.0098(6) -0.0154(6) 0.0077(6)
C10 0.0561(8) 0.0571(8) 0.0553(8) 0.0203(6) -0.0042(6) -0.0032(7)
C11 0.0377(6) 0.0376(6) 0.0676(8) 0.0008(6) -0.0141(6) 0.0033(5)
C12 0.0435(7) 0.0426(7) 0.0614(8) -0.0009(6) -0.0151(6) 0.0005(5)
C13 0.0381(9) 0.0403(9) 0.0576(10) 0.000 -0.0109(8) 0.000
N1 0.0342(6) 0.0332(5) 0.0600(6) 0.0053(4) -0.0108(4) -0.0020(4)
N2 0.0402(6) 0.0475(6) 0.0503(6) 0.0065(5) -0.0003(4) -0.0025(4)
O1 0.0379(5) 0.0323(5) 0.0888(7) 0.0055(4) -0.0087(4) -0.0015(3)

loop_
_atom_type_symbol
_atom_type_description
_atom_type_scat_dispersion_real
_atom_type_scat_dispersion_imag
_atom_type_scat_source
C C 0.0181 0.0091 'International Tables Vol C Tables 4.2.6.8 and 6.1.1.4'
H H 0.0000 0.0000 'International Tables Vol C Tables 4.2.6.8 and 6.1.1.4'
N N 0.0311 0.0180 'International Tables Vol C Tables 4.2.6.8 and 6.1.1.4'
O O 0.0492 0.0322 'International Tables Vol C Tables 4.2.6.8 and 6.1.1.4'

loop_
_geom_angle_atom_site_label_1
_geom_angle_atom_site_label_2
_geom_angle_atom_site_label_3
_geom_angle
_geom_angle_site_symmetry_1
O1 C1 N1 123.24(11) .
O1 C1 C2 121.08(10) .
N1 C1 C2 115.65(10) .
N2 C2 C3 123.82(11) .
N2 C2 C1 115.46(10) .
C3 C2 C1 120.70(10) .
C4 C3 C8 118.82(12) .
C4 C3 C2 124.23(11) .
C8 C3 C2 116.91(11) .
C5 C4 C3 120.26(14) .
C5 C4 H4 119.9 .
C3 C4 H4 119.9 .
C4 C5 C6 120.53(16) .
C4 C5 H5 119.7 .
C6 C5 H5 119.7 .
C7 C6 C5 121.17(14) .
C7 C6 H6 119.4 .
C5 C6 H6 119.4 .
C6 C7 C8 119.82(14) .
C6 C7 H7 120.1 .
C8 C7 H7 120.1 .
C9 C8 C3 118.17(12) .
C9 C8 C7 122.43(13) .
C3 C8 C7 119.39(13) .
C10 C9 C8 119.50(12) .
C10 C9 H9 120.2 .
C8 C9 H9 120.2 .
C9 C10 N2 123.94(13) .
C9 C10 H10 118.0 .
N2 C10 H10 118.0 .
N1 C11 C12 112.98(10) .
N1 C11 H11A 109.0 .
C12 C11 H11A 109.0 .
N1 C11 H11B 109.0 .
C12 C11 H11B 109.0 .
H11A C11 H11B 107.8 .
C11 C12 C13 112.60(11) .
C11 C12 H12A 109.1 .
C13 C12 H12A 109.1 .
C11 C12 H12B 109.1 .
C13 C12 H12B 109.1 .
H12A C12 H12B 107.8 .
C12 C13 C12 113.56(15) 4_655
C12 C13 H13A 108.9 4_655
C12 C13 H13A 108.9 .
C12 C13 H13B 108.9 4_655
C12 C13 H13B 108.9 .
H13A C13 H13B 107.7 .
C1 N1 C11 121.63(10) .
C1 N1 H1 119.2 .
C11 N1 H1 119.2 .
C2 N2 C10 117.62(11) .

loop_
_geom_bond_atom_site_label_1
_geom_bond_atom_site_label_2
_geom_bond_distance
_geom_bond_site_symmetry_2
C1 O1 1.2274(15) .
C1 N1 1.3276(15) .
C1 C2 1.5077(15) .
C2 N2 1.3114(16) .
C2 C3 1.4282(16) .
C3 C4 1.4118(18) .
C3 C8 1.4169(17) .
C4 C5 1.362(2) .
C4 H4 0.9300 .
C5 C6 1.402(3) .
C5 H5 0.9300 .
C6 C7 1.351(3) .
C6 H6 0.9300 .
C7 C8 1.4177(19) .
C7 H7 0.9300 .
C8 C9 1.401(2) .
C9 C10 1.353(2) .
C9 H9 0.9300 .
C10 N2 1.3616(17) .
C10 H10 0.9300 .
C11 N1 1.4550(15) .
C11 C12 1.4954(17) .
C11 H11A 0.9700 .
C11 H11B 0.9700 .
C12 C13 1.5125(15) .
C12 H12A 0.9700 .
C12 H12B 0.9700 .
C13 C12 1.5125(15) 4_655
C13 H13A 0.9700 .
C13 H13B 0.9700 .
N1 H1 0.8600 .

loop_
_geom_torsion_atom_site_label_1
_geom_torsion_atom_site_label_2
_geom_torsion_atom_site_label_3
_geom_torsion_atom_site_label_4
_geom_torsion
_geom_torsion_site_symmetry_4
O1 C1 C2 N2 -137.00(13) .
N1 C1 C2 N2 44.69(15) .
O1 C1 C2 C3 44.11(17) .
N1 C1 C2 C3 -134.20(12) .
N2 C2 C3 C4 -178.26(12) .
C1 C2 C3 C4 0.53(18) .
N2 C2 C3 C8 -0.55(17) .
C1 C2 C3 C8 178.24(10) .
C8 C3 C4 C5 -1.0(2) .
C2 C3 C4 C5 176.65(15) .
C3 C4 C5 C6 0.7(3) .
C4 C5 C6 C7 0.4(3) .
C5 C6 C7 C8 -1.1(3) .
C4 C3 C8 C9 179.58(12) .
C2 C3 C8 C9 1.74(17) .
C4 C3 C8 C7 0.27(19) .
C2 C3 C8 C7 -177.56(12) .
C6 C7 C8 C9 -178.50(17) .
C6 C7 C8 C3 0.8(2) .
C3 C8 C9 C10 -1.4(2) .
C7 C8 C9 C10 177.84(15) .
C8 C9 C10 N2 -0.1(2) .
N1 C11 C12 C13 -179.94(10) .
C11 C12 C13 C12 -178.97(14) 4_655
O1 C1 N1 C11 0.8(2) .
C2 C1 N1 C11 179.08(11) .
C12 C11 N1 C1 -163.17(12) .
C3 C2 N2 C10 -0.98(18) .
C1 C2 N2 C10 -179.83(11) .
C9 C10 N2 C2 1.4(2) .
